data_7103630
loop_
_publ_author_name
'Schmittel, Michael'
'Haeuseler, Andreas'
'Nilges, Tom'
'Pfitzner, Arno'

_publ_section_title
;
 The elusive aldol reaction of enolates with aldolates -- a highly
 stereoselective process using three different carbonyl components
;
_journal_coden_ASTM CHCOFS
_journal_issue 1
_journal_name_full
;
 Chemical Communications (Cambridge, United Kingdom)
;
_journal_page_first 34
_journal_page_last 35
_journal_paper_doi 10.1039/b209536j
_journal_year 2003
_chemical_formula_sum 'C21 H26 O3'
_chemical_formula_weight 326.42
_chemical_name_systematic
;
 2-Ethyl-3,5-dimethyl-4,6-diphenyl-tetrahydropyran-2,4-diol
;
_space_group_IT_number 33
_symmetry_cell_setting orthorhombic
_symmetry_space_group_name_Hall 'P 2c -2n'
_symmetry_space_group_name_H-M 'P n a 21'
_atom_sites_solution_hydrogens geom
_atom_sites_solution_primary direct
_atom_sites_solution_secondary difmap
_audit_creation_method SHELXL-97
_cell_angle_alpha 90.00
_cell_angle_beta 90.00
_cell_angle_gamma 90.00
_cell_formula_units_Z 4
_cell_length_a 10.9177(9)
_cell_length_b 17.2334(10)
_cell_length_c 9.4999(5)
_cell_measurement_reflns_used 7998
_cell_measurement_temperature 173(2)
_cell_measurement_theta_max 28.0
_cell_measurement_theta_min 2.4
_cell_volume 1787.4(2)
_computing_cell_refinement 'STOE CELL'
_computing_data_collection 'STOE EXPOSE'
_computing_data_reduction 'STOE INTEGRATE'
_computing_molecular_graphics DIAMOND
_computing_structure_refinement 'SHELXL-97 (Sheldrick, 1997)'
_computing_structure_solution 'SHELXS-97 (Sheldrick, 1990)'
_diffrn_ambient_temperature 173(2)
_diffrn_measured_fraction_theta_full 0.977
_diffrn_measured_fraction_theta_max 0.977
_diffrn_measurement_device_type 'STOE IPDS I'
_diffrn_measurement_method 'image plate data from phi scans'
_diffrn_radiation_monochromator graphite
_diffrn_radiation_source 'fine-focus sealed tube'
_diffrn_radiation_type MoK\a
_diffrn_radiation_wavelength 0.71069
_diffrn_reflns_av_R_equivalents 0.0409
_diffrn_reflns_av_sigmaI/netI 0.0237
_diffrn_reflns_limit_h_max 14
_diffrn_reflns_limit_h_min -14
_diffrn_reflns_limit_k_max 22
_diffrn_reflns_limit_k_min -22
_diffrn_reflns_limit_l_max 12
_diffrn_reflns_limit_l_min -12
_diffrn_reflns_number 27347
_diffrn_reflns_theta_full 28.11
_diffrn_reflns_theta_max 28.11
_diffrn_reflns_theta_min 2.36
_diffrn_standards_decay_% 0
_exptl_absorpt_coefficient_mu 0.079
_exptl_absorpt_correction_type none
_exptl_crystal_colour transparent
_exptl_crystal_density_diffrn 1.213
_exptl_crystal_density_method 'not measured'
_exptl_crystal_description isometric
_exptl_crystal_F_000 704
_exptl_crystal_size_max 0.45
_exptl_crystal_size_mid 0.4
_exptl_crystal_size_min 0.3
_refine_diff_density_max 0.154
_refine_diff_density_min -0.181
_refine_diff_density_rms 0.034
_refine_ls_abs_structure_details 'Flack H D (1983), Acta Cryst. A39, 876-881'
_refine_ls_abs_structure_Flack 0.8(6)
_refine_ls_extinction_coef 0.0117(13)
_refine_ls_extinction_expression Fc^*^=kFc[1+0.001xFc^2^\l^3^/sin(2\q)]^-1/4^
_refine_ls_extinction_method SHELXL
_refine_ls_goodness_of_fit_ref 1.033
_refine_ls_hydrogen_treatment mixed
_refine_ls_matrix_type full
_refine_ls_number_parameters 322
_refine_ls_number_reflns 4247
_refine_ls_number_restraints 1
_refine_ls_restrained_S_all 1.033
_refine_ls_R_factor_all 0.0324
_refine_ls_R_factor_gt 0.0292
_refine_ls_shift/su_max 0.000
_refine_ls_shift/su_mean 0.000
_refine_ls_structure_factor_coef Fsqd
_refine_ls_weighting_details 'calc w=1/[\s^2^(Fo^2^)+(0.0515P)^2^+0.0609P] where P=(Fo^2^+2Fc^2^)/3'
_refine_ls_weighting_scheme calc
_refine_ls_wR_factor_gt 0.0732
_refine_ls_wR_factor_ref 0.0746
_reflns_d_resolution_high 0.7543
_reflns_number_gt 3926
_reflns_number_total 4247
_reflns_threshold_expression >2sigma(I)
_cod_data_source_file b209536j.txt
_cod_data_source_block oci2
_cod_database_code 7103630

loop_
_symmetry_equiv_pos_as_xyz
'x, y, z'
'-x, -y, z+1/2'
'x+1/2, -y+1/2, z'
'-x+1/2, y+1/2, z+1/2'

loop_
_atom_site_label
_atom_site_type_symbol
_atom_site_fract_x
_atom_site_fract_y
_atom_site_fract_z
_atom_site_U_iso_or_equiv
_atom_site_adp_type
_atom_site_occupancy
_atom_site_symmetry_multiplicity
_atom_site_calc_flag
_atom_site_refinement_flags
_atom_site_disorder_assembly
_atom_site_disorder_group
O1 O -0.22822(6) 0.09180(5) 0.85361(8) 0.02143(17) Uani 1 1 d . . .
O2 O -0.03994(7) 0.03039(4) 0.88803(10) 0.02342(17) Uani 1 1 d . . .
OH2 H 0.0087(15) 0.0302(10) 0.538(2) 0.041(5) Uiso 1 1 d . . .
O3 O 0.00708(7) 0.05319(4) 0.62375(9) 0.02003(15) Uani 1 1 d . . .
OH3 H -0.0178(17) 0.0202(10) 0.805(2) 0.044(5) Uiso 1 1 d . . .
C1 C -0.10198(9) 0.10306(6) 0.88514(12) 0.0188(2) Uani 1 1 d . . .
C2 C -0.04417(9) 0.15764(6) 0.77485(11) 0.0179(2) Uani 1 1 d . . .
H2 H -0.0930(11) 0.2083(7) 0.7803(15) 0.016(3) Uiso 1 1 d . . .
C3 C -0.06179(8) 0.12418(6) 0.62510(12) 0.01724(19) Uani 1 1 d . . .
C4 C -0.19971(9) 0.10763(6) 0.59882(11) 0.0184(2) Uani 1 1 d . . .
H4 H -0.2440(11) 0.1582(7) 0.5985(15) 0.016(3) Uiso 1 1 d . . .
C5 C -0.25297(9) 0.05767(6) 0.71849(13) 0.0196(2) Uani 1 1 d . . .
H5 H -0.2140(13) 0.0056(9) 0.7143(17) 0.026(4) Uiso 1 1 d . . .
C6 C -0.09904(10) 0.13374(7) 1.03547(13) 0.0246(2) Uani 1 1 d . . .
H61 H -0.1396(15) 0.0940(9) 1.0942(18) 0.036(4) Uiso 1 1 d . . .
H62 H -0.0109(14) 0.1334(8) 1.0700(19) 0.032(4) Uiso 1 1 d . . .
C7 C -0.15550(14) 0.21317(9) 1.05686(17) 0.0371(3) Uani 1 1 d . . .
H71 H -0.1553(16) 0.2278(10) 1.156(2) 0.046(5) Uiso 1 1 d . . .
H72 H -0.1127(19) 0.2564(13) 1.002(2) 0.060(5) Uiso 1 1 d . . .
H73 H -0.2395(17) 0.2130(10) 1.026(2) 0.047(5) Uiso 1 1 d . . .
C8 C 0.08985(10) 0.17516(7) 0.80896(14) 0.0256(2) Uani 1 1 d . . .
H81 H 0.1270(17) 0.2085(10) 0.735(2) 0.048(5) Uiso 1 1 d . . .
H82 H 0.0987(14) 0.2059(9) 0.900(2) 0.038(4) Uiso 1 1 d . . .
H83 H 0.1383(15) 0.1253(9) 0.812(2) 0.036(4) Uiso 1 1 d . . .
C9 C -0.22113(10) 0.06969(7) 0.45567(13) 0.0248(2) Uani 1 1 d . . .
H91 H -0.1811(16) 0.0992(10) 0.377(2) 0.046(5) Uiso 1 1 d . . .
H92 H -0.1870(14) 0.0134(9) 0.450(2) 0.037(4) Uiso 1 1 d . . .
H93 H -0.3104(15) 0.0676(8) 0.4341(18) 0.032(4) Uiso 1 1 d . . .
C10 C -0.01260(9) 0.18078(6) 0.51421(12) 0.0212(2) Uani 1 1 d . . .
C11 C 0.08623(11) 0.16163(7) 0.42919(14) 0.0291(3) Uani 1 1 d . . .
H111 H 0.1302(16) 0.1118(9) 0.4396(19) 0.037(4) Uiso 1 1 d . . .
C12 C 0.12906(12) 0.21392(8) 0.32876(15) 0.0365(3) Uani 1 1 d . . .
H121 H 0.1997(18) 0.1962(10) 0.265(2) 0.055(5) Uiso 1 1 d . . .
C13 C 0.07558(14) 0.28616(8) 0.31375(16) 0.0391(3) Uani 1 1 d . . .
H131 H 0.1078(15) 0.3246(9) 0.243(2) 0.042(4) Uiso 1 1 d . . .
C14 C -0.02157(13) 0.30628(8) 0.39933(16) 0.0355(3) Uani 1 1 d . . .
H141 H -0.0607(16) 0.3572(10) 0.394(2) 0.043(4) Uiso 1 1 d . . .
C15 C -0.06626(11) 0.25396(7) 0.49861(14) 0.0277(2) Uani 1 1 d . . .
H151 H -0.1359(15) 0.2685(9) 0.560(2) 0.037(4) Uiso 1 1 d . . .
C16 C -0.39101(9) 0.05011(6) 0.70758(12) 0.0218(2) Uani 1 1 d . . .
C17 C -0.46722(10) 0.10531(7) 0.76893(14) 0.0259(2) Uani 1 1 d . . .
H171 H -0.4334(16) 0.1486(9) 0.824(2) 0.040(4) Uiso 1 1 d . . .
C18 C -0.59382(10) 0.10035(8) 0.75372(15) 0.0311(3) Uani 1 1 d . . .
H181 H -0.6466(17) 0.1408(10) 0.799(2) 0.048(5) Uiso 1 1 d . . .
C19 C -0.64518(10) 0.04095(8) 0.67495(15) 0.0326(3) Uani 1 1 d . . .
H191 H -0.7364(14) 0.0381(9) 0.6609(18) 0.032(4) Uiso 1 1 d . . .
C20 C -0.57066(11) -0.01425(8) 0.61435(16) 0.0339(3) Uani 1 1 d . . .
H201 H -0.6019(16) -0.0554(9) 0.557(2) 0.043(5) Uiso 1 1 d . . .
C22 C -0.44385(11) -0.01062(7) 0.63231(15) 0.0292(2) Uani 1 1 d . . .
H221 H -0.3894(16) -0.0509(9) 0.589(2) 0.042(5) Uiso 1 1 d . . .

loop_
_atom_site_aniso_label
_atom_site_aniso_U_11
_atom_site_aniso_U_22
_atom_site_aniso_U_33
_atom_site_aniso_U_23
_atom_site_aniso_U_13
_atom_site_aniso_U_12
O1 0.0174(3) 0.0312(4) 0.0156(4) -0.0019(3) 0.0001(3) -0.0013(3)
O2 0.0293(4) 0.0241(4) 0.0169(4) 0.0029(3) 0.0001(3) 0.0073(3)
O3 0.0223(3) 0.0216(3) 0.0162(4) -0.0021(3) 0.0007(3) 0.0054(3)
C1 0.0160(4) 0.0228(4) 0.0175(5) 0.0001(4) -0.0023(4) 0.0030(3)
C2 0.0165(4) 0.0204(4) 0.0167(5) -0.0020(4) -0.0003(4) 0.0012(3)
C3 0.0172(4) 0.0182(4) 0.0163(5) -0.0005(4) 0.0017(4) 0.0022(3)
C4 0.0173(4) 0.0213(4) 0.0166(6) -0.0002(4) 0.0001(4) 0.0008(3)
C5 0.0195(4) 0.0227(5) 0.0165(5) -0.0006(4) -0.0008(4) -0.0008(4)
C6 0.0228(5) 0.0350(6) 0.0159(6) -0.0030(4) -0.0013(4) 0.0033(4)
C7 0.0390(7) 0.0467(7) 0.0258(7) -0.0152(6) -0.0023(5) 0.0144(6)
C8 0.0197(5) 0.0324(5) 0.0247(6) -0.0039(5) -0.0019(4) -0.0042(4)
C9 0.0224(5) 0.0347(6) 0.0173(6) -0.0032(4) -0.0017(4) -0.0029(4)
C10 0.0222(5) 0.0237(5) 0.0176(6) 0.0009(4) -0.0012(4) -0.0047(4)
C11 0.0256(5) 0.0336(6) 0.0282(7) 0.0016(5) 0.0066(4) -0.0051(4)
C12 0.0338(6) 0.0457(7) 0.0300(8) 0.0026(6) 0.0100(5) -0.0133(5)
C13 0.0471(7) 0.0404(7) 0.0297(8) 0.0095(6) 0.0000(6) -0.0203(6)
C14 0.0465(7) 0.0279(6) 0.0321(8) 0.0082(5) -0.0039(6) -0.0069(5)
C15 0.0323(5) 0.0256(5) 0.0252(6) 0.0036(5) -0.0007(5) -0.0010(4)
C16 0.0214(5) 0.0254(5) 0.0186(6) 0.0034(4) -0.0005(4) -0.0032(4)
C17 0.0218(5) 0.0275(5) 0.0282(6) -0.0002(4) 0.0000(4) -0.0016(4)
C18 0.0217(5) 0.0354(6) 0.0362(8) 0.0037(5) 0.0019(5) -0.0003(4)
C19 0.0203(5) 0.0446(7) 0.0329(7) 0.0068(5) -0.0024(5) -0.0080(5)
C20 0.0296(6) 0.0417(7) 0.0304(7) -0.0030(6) -0.0027(5) -0.0131(5)
C22 0.0269(5) 0.0329(6) 0.0279(7) -0.0053(5) 0.0017(5) -0.0069(4)

loop_
_atom_type_symbol
_atom_type_description
_atom_type_scat_dispersion_real
_atom_type_scat_dispersion_imag
_atom_type_scat_source
C C 0.0033 0.0016 'International Tables Vol C Tables 4.2.6.8 and 6.1.1.4'
H H 0.0000 0.0000 'International Tables Vol C Tables 4.2.6.8 and 6.1.1.4'
O O 0.0106 0.0060 'International Tables Vol C Tables 4.2.6.8 and 6.1.1.4'

loop_
_geom_angle_atom_site_label_1
_geom_angle_atom_site_label_2
_geom_angle_atom_site_label_3
_geom_angle
_geom_angle_site_symmetry_1
_geom_angle_site_symmetry_3
_geom_angle_publ_flag
C1 O1 C5 115.18(8) . . ?
O1 C1 O2 110.16(8) . . ?
O1 C1 C6 105.36(8) . . ?
O2 C1 C6 106.09(9) . . ?
O1 C1 C2 109.65(8) . . ?
O2 C1 C2 110.77(8) . . ?
C6 C1 C2 114.62(9) . . ?
C8 C2 C1 111.59(9) . . ?
C8 C2 C3 112.81(9) . . ?
C1 C2 C3 110.26(8) . . ?
O3 C3 C10 110.64(8) . . ?
O3 C3 C2 105.11(8) . . ?
C10 C3 C2 110.56(8) . . ?
O3 C3 C4 110.48(8) . . ?
C10 C3 C4 110.25(9) . . ?
C2 C3 C4 109.69(8) . . ?
C9 C4 C5 111.12(8) . . ?
C9 C4 C3 111.74(9) . . ?
C5 C4 C3 110.49(8) . . ?
O1 C5 C16 106.45(9) . . ?
O1 C5 C4 111.07(8) . . ?
C16 C5 C4 111.89(9) . . ?
C7 C6 C1 115.52(10) . . ?
C11 C10 C15 118.59(11) . . ?
C11 C10 C3 121.40(10) . . ?
C15 C10 C3 119.99(10) . . ?
C10 C11 C12 120.38(12) . . ?
C13 C12 C11 120.76(12) . . ?
C14 C13 C12 119.33(12) . . ?
C13 C14 C15 120.35(12) . . ?
C14 C15 C10 120.57(12) . . ?
C17 C16 C22 118.75(10) . . ?
C17 C16 C5 120.45(10) . . ?
C22 C16 C5 120.77(10) . . ?
C16 C17 C18 120.53(11) . . ?
C19 C18 C17 120.19(12) . . ?
C20 C19 C18 119.76(11) . . ?
C19 C20 C22 120.23(12) . . ?
C16 C22 C20 120.48(12) . . ?

loop_
_geom_bond_atom_site_label_1
_geom_bond_atom_site_label_2
_geom_bond_distance
_geom_bond_site_symmetry_2
_geom_bond_publ_flag
O1 C1 1.4237(11) . ?
O1 C5 1.4376(13) . ?
O2 C1 1.4241(12) . ?
O3 C3 1.4360(11) . ?
C1 C6 1.5232(16) . ?
C1 C2 1.5429(15) . ?
C2 C8 1.5287(14) . ?
C2 C3 1.5470(15) . ?
C3 C10 1.5329(14) . ?
C3 C4 1.5527(13) . ?
C4 C9 1.5269(16) . ?
C4 C5 1.5400(15) . ?
C5 C16 1.5162(14) . ?
C6 C7 1.5150(17) . ?
C10 C11 1.3876(16) . ?
C10 C15 1.3984(16) . ?
C11 C12 1.3932(18) . ?
C12 C13 1.382(2) . ?
C13 C14 1.381(2) . ?
C14 C15 1.3930(18) . ?
C16 C17 1.3918(16) . ?
C16 C22 1.3925(16) . ?
C17 C18 1.3923(15) . ?
C18 C19 1.3865(19) . ?
C19 C20 1.378(2) . ?
C20 C22 1.3964(16) . ?
